data_7046608
loop_
_publ_author_name
'Rani, Varsha'
'Boda, Manjusha'
'Raju, Saravanan'
'Naresh Patwari, G.'
'Singh, Harkesh B.'
'Butcher, Ray J.'

_publ_section_title
;
 Synthesis and structure of arylselenium(ii) and aryltellurium(ii) cations
 based on rigid 5-tert-butyl-1,3-bis-(N-pentylbenzimidazol-2'-yl)benzenes.
;
_journal_issue 27
_journal_name_full 'Dalton transactions (Cambridge, England : 2003)'
_journal_page_first 9114
_journal_page_last 9127
_journal_paper_doi 10.1039/c8dt01148f
_journal_volume 47
_journal_year 2018
_chemical_formula_moiety 'C26 H26 N4'
_chemical_formula_sum 'C26 H26 N4'
_chemical_formula_weight 394.51
_chemical_name_systematic
'PROBLEM: _diffrn_measured_fraction_theta_full Low .......      0.938 NoteRESPONSE: This was a difficult crystal, data collection took about two daysto collect. It was twinned,  integration parameters had to beadjusted to avoid excessive numbers of rejected reflections as peakshapes were not too good but even then enough bad reflections were rejectedso that the coverage is not > 0.95.'
_space_group_crystal_system triclinic
_space_group_IT_number 2
_space_group_name_Hall '-P 1'
_space_group_name_H-M_alt 'P -1'
_symmetry_space_group_name_Hall '-P 1'
_symmetry_space_group_name_H-M 'P -1'
_atom_sites_solution_hydrogens geom
_atom_sites_solution_primary direct
_atom_sites_solution_secondary difmap
_audit_creation_method SHELXL-2016/6
_audit_update_record
;
2017-07-18 deposited with the CCDC.
2018-06-11 downloaded from the CCDC.
;
_cell_angle_alpha 69.327(4)
_cell_angle_beta 88.425(4)
_cell_angle_gamma 85.373(4)
_cell_formula_units_Z 2
_cell_length_a 6.2469(5)
_cell_length_b 11.8129(8)
_cell_length_c 15.2220(12)
_cell_measurement_reflns_used 6026
_cell_measurement_temperature 100(2)
_cell_measurement_theta_max 66.208
_cell_measurement_theta_min 3.103
_cell_volume 1047.54(14)
_computing_cell_refinement 'Bruker Apex 2'
_computing_data_collection 'Bruker Apex 2'
_computing_data_reduction 'Bruker Apex 2'
_computing_molecular_graphics 'SHELXTL (Sheldrick, 2008)'
_computing_publication_material 'SHELXTL (Sheldrick, 2008)'
_computing_structure_refinement 'SHELXL-2016/6 (Sheldrick, 2015)'
_computing_structure_solution 'Sir92 (Altomare et al. 1993)'
_diffrn_ambient_temperature 100(2)
_diffrn_measured_fraction_theta_full 0.963
_diffrn_measured_fraction_theta_max 0.963
_diffrn_measurement_device_type 'Bruker Apex 2'
_diffrn_measurement_method '\w scans'
_diffrn_radiation_type CuK\a
_diffrn_radiation_wavelength 1.54178
_diffrn_reflns_av_R_equivalents 0.0000
_diffrn_reflns_av_unetI/netI 0.0517
_diffrn_reflns_Laue_measured_fraction_full 0.963
_diffrn_reflns_Laue_measured_fraction_max 0.963
_diffrn_reflns_limit_h_max 7
_diffrn_reflns_limit_h_min -7
_diffrn_reflns_limit_k_max 14
_diffrn_reflns_limit_k_min -12
_diffrn_reflns_limit_l_max 18
_diffrn_reflns_limit_l_min 0
_diffrn_reflns_number 3477
_diffrn_reflns_point_group_measured_fraction_full 0.963
_diffrn_reflns_point_group_measured_fraction_max 0.963
_diffrn_reflns_theta_full 66.494
_diffrn_reflns_theta_max 66.494
_diffrn_reflns_theta_min 3.103
_exptl_absorpt_coefficient_mu 0.582
_exptl_absorpt_correction_T_max 0.753
_exptl_absorpt_correction_T_min 0.588
_exptl_absorpt_correction_type multi-scan
_exptl_absorpt_process_details 'Sadabs (Sheldrick, 1996)'
_exptl_crystal_colour colorless
_exptl_crystal_density_diffrn 1.251
_exptl_crystal_density_method 'not measured'
_exptl_crystal_description plate
_exptl_crystal_F_000 420
_exptl_crystal_size_max 0.300
_exptl_crystal_size_mid 0.110
_exptl_crystal_size_min 0.020
_refine_diff_density_max 0.234
_refine_diff_density_min -0.244
_refine_diff_density_rms 0.051
_refine_ls_extinction_coef 0.0041(8)
_refine_ls_extinction_expression Fc^*^=kFc[1+0.001xFc^2^\l^3^/sin(2\q)]^-1/4^
_refine_ls_extinction_method 'SHELXL-2016/6 (Sheldrick 2016)'
_refine_ls_goodness_of_fit_ref 1.082
_refine_ls_hydrogen_treatment constr
_refine_ls_matrix_type full
_refine_ls_number_parameters 278
_refine_ls_number_reflns 3477
_refine_ls_number_restraints 0
_refine_ls_restrained_S_all 1.082
_refine_ls_R_factor_all 0.0490
_refine_ls_R_factor_gt 0.0434
_refine_ls_shift/su_max 0.000
_refine_ls_shift/su_mean 0.000
_refine_ls_structure_factor_coef Fsqd
_refine_ls_weighting_details 'w=1/[\s^2^(Fo^2^)+(0.0540P)^2^+0.4779P] where P=(Fo^2^+2Fc^2^)/3'
_refine_ls_weighting_scheme calc
_refine_ls_wR_factor_gt 0.1144
_refine_ls_wR_factor_ref 0.1186
_reflns_Friedel_coverage 0.000
_reflns_number_gt 3185
_reflns_number_total 3477
_reflns_threshold_expression 'I > 2\s(I)'
_cod_data_source_file c8dt01148f2.cif
_cod_data_source_block shelx_CCDC1
_cod_depositor_comments 'Adding full bibliography for 7046607--7046616.cif.'
_cod_database_code 7046608
_shelx_shelxl_version_number 2016/6
_shelx_space_group_comment
;
The symmetry employed for this shelxl refinement is uniquely defined
by the following loop, which should always be used as a source of
symmetry information in preference to the above space-group names.
They are only intended as comments.
;

loop_
_space_group_symop_operation_xyz
'x, y, z'
'-x, -y, -z'

loop_
_atom_site_label
_atom_site_type_symbol
_atom_site_fract_x
_atom_site_fract_y
_atom_site_fract_z
_atom_site_U_iso_or_equiv
_atom_site_adp_type
_atom_site_occupancy
_atom_site_site_symmetry_order
_atom_site_calc_flag
_atom_site_refinement_flags_posn
_atom_site_refinement_flags_adp
C1 C 0.0294(3) 0.72947(17) 0.28461(14) 0.0173(4) Uani 1 1 d . .
H1 H -0.058918 0.730502 0.336174 0.021 Uiso 1 1 calc R U
C2 C 0.0717(3) 0.83782(18) 0.21313(14) 0.0169(4) Uani 1 1 d . .
C3 C 0.2037(3) 0.83597(17) 0.13796(14) 0.0180(4) Uani 1 1 d . .
H3 H 0.231505 0.910358 0.089807 0.022 Uiso 1 1 calc R U
C4 C 0.2955(3) 0.72716(17) 0.13210(14) 0.0173(4) Uani 1 1 d . .
C5 C 0.2486(3) 0.62023(17) 0.20394(14) 0.0177(4) Uani 1 1 d . .
H5 H 0.307845 0.544958 0.201126 0.021 Uiso 1 1 calc R U
C6 C 0.1179(3) 0.61981(17) 0.27970(14) 0.0169(4) Uani 1 1 d . .
C7 C -0.0109(3) 0.95530(17) 0.21880(14) 0.0171(4) Uani 1 1 d . .
C8 C 0.0808(3) 0.50149(17) 0.35207(14) 0.0172(4) Uani 1 1 d . .
C9 C 0.4384(4) 0.72154(18) 0.04996(15) 0.0216(5) Uani 1 1 d . .
C10 C 0.4767(4) 0.8475(2) -0.01953(16) 0.0315(6) Uani 1 1 d . .
H10A H 0.569823 0.839995 -0.070346 0.047 Uiso 1 1 calc R U
H10B H 0.545831 0.893379 0.012827 0.047 Uiso 1 1 calc R U
H10C H 0.338964 0.890220 -0.045751 0.047 Uiso 1 1 calc R U
C11 C 0.6559(4) 0.6553(2) 0.08717(17) 0.0329(6) Uani 1 1 d . .
H11A H 0.744515 0.649040 0.034719 0.049 Uiso 1 1 calc R U
H11B H 0.634185 0.573811 0.131712 0.049 Uiso 1 1 calc R U
H11C H 0.728440 0.700684 0.118939 0.049 Uiso 1 1 calc R U
C12 C 0.3268(5) 0.6520(2) -0.00151(17) 0.0333(6) Uani 1 1 d . .
H12A H 0.186319 0.693774 -0.024431 0.050 Uiso 1 1 calc R U
H12B H 0.307392 0.569480 0.041752 0.050 Uiso 1 1 calc R U
H12C H 0.415296 0.648389 -0.054747 0.050 Uiso 1 1 calc R U
C13 C -0.3956(3) 0.90231(19) 0.26239(16) 0.0238(5) Uani 1 1 d . .
H13A H -0.528841 0.953578 0.240762 0.036 Uiso 1 1 calc R U
H13B H -0.406258 0.856017 0.329724 0.036 Uiso 1 1 calc R U
H13C H -0.372920 0.846164 0.227982 0.036 Uiso 1 1 calc R U
C14 C -0.2293(3) 1.09481(17) 0.24761(14) 0.0187(4) Uani 1 1 d . .
C15 C -0.3956(4) 1.16389(19) 0.27167(15) 0.0241(5) Uani 1 1 d . .
H15 H -0.532709 1.134039 0.290050 0.029 Uiso 1 1 calc R U
C16 C -0.3505(4) 1.27853(19) 0.26741(15) 0.0267(5) Uani 1 1 d . .
H16 H -0.459057 1.328574 0.283853 0.032 Uiso 1 1 calc R U
C17 C -0.1492(4) 1.32237(19) 0.23951(16) 0.0265(5) Uani 1 1 d . .
H17 H -0.124881 1.401782 0.237061 0.032 Uiso 1 1 calc R U
C18 C 0.0158(4) 1.25359(18) 0.21532(16) 0.0238(5) Uani 1 1 d . .
H18 H 0.151942 1.284432 0.196160 0.029 Uiso 1 1 calc R U
C19 C -0.0255(3) 1.13682(18) 0.22016(14) 0.0197(5) Uani 1 1 d . .
C20 C -0.3168(3) 0.54528(19) 0.38198(16) 0.0235(5) Uani 1 1 d . .
H20A H -0.321593 0.606115 0.318431 0.035 Uiso 1 1 calc R U
H20B H -0.330928 0.586116 0.428029 0.035 Uiso 1 1 calc R U
H20C H -0.435118 0.492834 0.389959 0.035 Uiso 1 1 calc R U
C21 C -0.0870(3) 0.35037(17) 0.45158(14) 0.0176(4) Uani 1 1 d . .
C22 C -0.2314(4) 0.27055(18) 0.50632(15) 0.0219(5) Uani 1 1 d . .
H22 H -0.375802 0.297014 0.514433 0.026 Uiso 1 1 calc R U
C23 C -0.1540(4) 0.15096(19) 0.54823(15) 0.0247(5) Uani 1 1 d . .
H23 H -0.248306 0.093594 0.585500 0.030 Uiso 1 1 calc R U
C24 C 0.0589(4) 0.11187(18) 0.53740(15) 0.0242(5) Uani 1 1 d . .
H24 H 0.106502 0.029065 0.568309 0.029 Uiso 1 1 calc R U
C25 C 0.2026(4) 0.19171(18) 0.48228(15) 0.0218(5) Uani 1 1 d . .
H25 H 0.347084 0.164975 0.474496 0.026 Uiso 1 1 calc R U
C26 C 0.1258(3) 0.31286(18) 0.43884(14) 0.0185(4) Uani 1 1 d . .
N1 N 0.1086(3) 1.04844(14) 0.20173(12) 0.0193(4) Uani 1 1 d . .
N2 N -0.2162(3) 0.97819(14) 0.24563(12) 0.0182(4) Uani 1 1 d . .
N3 N 0.2286(3) 0.40918(14) 0.37632(12) 0.0189(4) Uani 1 1 d . .
N4 N -0.1130(3) 0.47212(14) 0.39612(12) 0.0177(4) Uani 1 1 d . .

loop_
_atom_site_aniso_label
_atom_site_aniso_U_11
_atom_site_aniso_U_22
_atom_site_aniso_U_33
_atom_site_aniso_U_23
_atom_site_aniso_U_13
_atom_site_aniso_U_12
C1 0.0140(10) 0.0203(10) 0.0175(10) -0.0063(8) -0.0007(8) -0.0018(8)
C2 0.0145(10) 0.0186(10) 0.0171(10) -0.0053(8) -0.0030(8) -0.0012(8)
C3 0.0192(11) 0.0140(9) 0.0181(11) -0.0019(8) -0.0033(8) -0.0021(8)
C4 0.0177(11) 0.0189(10) 0.0147(10) -0.0049(8) -0.0031(8) -0.0010(8)
C5 0.0192(11) 0.0158(9) 0.0169(10) -0.0043(8) -0.0021(8) -0.0005(8)
C6 0.0157(10) 0.0172(10) 0.0167(10) -0.0044(8) -0.0034(8) -0.0011(8)
C7 0.0183(11) 0.0172(10) 0.0130(10) -0.0020(8) -0.0025(8) -0.0003(8)
C8 0.0197(11) 0.0169(9) 0.0147(10) -0.0048(8) -0.0008(8) -0.0018(8)
C9 0.0269(12) 0.0198(10) 0.0162(11) -0.0045(8) 0.0025(9) 0.0001(9)
C10 0.0448(16) 0.0247(11) 0.0213(12) -0.0046(9) 0.0123(11) -0.0024(10)
C11 0.0312(14) 0.0349(13) 0.0268(13) -0.0053(10) 0.0063(11) 0.0028(10)
C12 0.0462(16) 0.0326(12) 0.0243(12) -0.0133(10) 0.0036(11) -0.0069(11)
C13 0.0181(11) 0.0229(11) 0.0281(12) -0.0060(9) 0.0008(9) -0.0025(8)
C14 0.0232(12) 0.0180(10) 0.0135(10) -0.0046(8) -0.0040(8) 0.0026(8)
C15 0.0249(13) 0.0265(11) 0.0181(11) -0.0057(9) -0.0029(9) 0.0049(9)
C16 0.0318(14) 0.0281(11) 0.0214(12) -0.0125(9) -0.0049(10) 0.0111(10)
C17 0.0356(14) 0.0195(10) 0.0252(12) -0.0098(9) -0.0130(10) 0.0062(9)
C18 0.0256(13) 0.0193(10) 0.0258(12) -0.0072(9) -0.0096(10) 0.0018(9)
C19 0.0215(12) 0.0188(10) 0.0176(10) -0.0052(8) -0.0057(9) 0.0020(8)
C20 0.0191(12) 0.0203(10) 0.0285(13) -0.0054(9) 0.0016(9) -0.0016(8)
C21 0.0213(11) 0.0166(9) 0.0138(10) -0.0034(8) -0.0020(8) -0.0027(8)
C22 0.0247(12) 0.0225(10) 0.0178(11) -0.0057(8) 0.0019(9) -0.0054(8)
C23 0.0338(14) 0.0222(11) 0.0173(11) -0.0042(8) 0.0004(10) -0.0104(9)
C24 0.0363(14) 0.0157(10) 0.0182(11) -0.0021(8) -0.0060(10) -0.0037(9)
C25 0.0252(12) 0.0188(10) 0.0199(11) -0.0047(8) -0.0043(9) -0.0013(8)
C26 0.0217(11) 0.0176(10) 0.0152(10) -0.0038(8) -0.0030(8) -0.0044(8)
N1 0.0194(9) 0.0154(8) 0.0206(9) -0.0033(7) -0.0012(7) 0.0003(7)
N2 0.0174(9) 0.0173(8) 0.0181(9) -0.0044(7) -0.0006(7) 0.0006(7)
N3 0.0205(9) 0.0164(8) 0.0173(9) -0.0029(7) -0.0008(7) -0.0012(7)
N4 0.0177(9) 0.0167(8) 0.0170(9) -0.0037(7) -0.0003(7) -0.0017(7)

loop_
_atom_type_symbol
_atom_type_description
_atom_type_scat_dispersion_real
_atom_type_scat_dispersion_imag
_atom_type_scat_source
C C 0.0181 0.0091 'International Tables Vol C Tables 4.2.6.8 and 6.1.1.4'
H H 0.0000 0.0000 'International Tables Vol C Tables 4.2.6.8 and 6.1.1.4'
N N 0.0311 0.0180 'International Tables Vol C Tables 4.2.6.8 and 6.1.1.4'

loop_
_geom_angle_atom_site_label_1
_geom_angle_atom_site_label_2
_geom_angle_atom_site_label_3
_geom_angle
C6 C1 C2 119.4(2)
C6 C1 H1 120.3
C2 C1 H1 120.3
C1 C2 C3 120.10(18)
C1 C2 C7 120.58(19)
C3 C2 C7 119.22(18)
C4 C3 C2 121.41(19)
C4 C3 H3 119.3
C2 C3 H3 119.3
C5 C4 C3 117.25(19)
C5 C4 C9 119.89(17)
C3 C4 C9 122.84(18)
C6 C5 C4 122.37(18)
C6 C5 H5 118.8
C4 C5 H5 118.8
C1 C6 C5 119.44(19)
C1 C6 C8 122.82(19)
C5 C6 C8 117.73(17)
N1 C7 N2 113.08(17)
N1 C7 C2 123.27(19)
N2 C7 C2 123.61(18)
N3 C8 N4 112.94(17)
N3 C8 C6 122.69(19)
N4 C8 C6 124.19(17)
C10 C9 C11 108.43(19)
C10 C9 C12 108.71(19)
C11 C9 C12 109.51(19)
C10 C9 C4 112.03(17)
C11 C9 C4 109.74(18)
C12 C9 C4 108.40(18)
C9 C10 H10A 109.5
C9 C10 H10B 109.5
H10A C10 H10B 109.5
C9 C10 H10C 109.5
H10A C10 H10C 109.5
H10B C10 H10C 109.5
C9 C11 H11A 109.5
C9 C11 H11B 109.5
H11A C11 H11B 109.5
C9 C11 H11C 109.5
H11A C11 H11C 109.5
H11B C11 H11C 109.5
C9 C12 H12A 109.5
C9 C12 H12B 109.5
H12A C12 H12B 109.5
C9 C12 H12C 109.5
H12A C12 H12C 109.5
H12B C12 H12C 109.5
N2 C13 H13A 109.5
N2 C13 H13B 109.5
H13A C13 H13B 109.5
N2 C13 H13C 109.5
H13A C13 H13C 109.5
H13B C13 H13C 109.5
N2 C14 C15 131.9(2)
N2 C14 C19 105.18(18)
C15 C14 C19 122.91(19)
C16 C15 C14 116.4(2)
C16 C15 H15 121.8
C14 C15 H15 121.8
C15 C16 C17 121.6(2)
C15 C16 H16 119.2
C17 C16 H16 119.2
C18 C17 C16 121.9(2)
C18 C17 H17 119.0
C16 C17 H17 119.0
C17 C18 C19 117.5(2)
C17 C18 H18 121.3
C19 C18 H18 121.3
N1 C19 C18 129.9(2)
N1 C19 C14 110.38(17)
C18 C19 C14 119.72(19)
N4 C20 H20A 109.5
N4 C20 H20B 109.5
H20A C20 H20B 109.5
N4 C20 H20C 109.5
H20A C20 H20C 109.5
H20B C20 H20C 109.5
N4 C21 C22 131.7(2)
N4 C21 C26 105.77(17)
C22 C21 C26 122.40(18)
C23 C22 C21 116.6(2)
C23 C22 H22 121.7
C21 C22 H22 121.7
C22 C23 C24 121.9(2)
C22 C23 H23 119.0
C24 C23 H23 119.0
C25 C24 C23 121.37(19)
C25 C24 H24 119.3
C23 C24 H24 119.3
C24 C25 C26 117.3(2)
C24 C25 H25 121.4
C26 C25 H25 121.4
N3 C26 C21 110.04(17)
N3 C26 C25 129.4(2)
C21 C26 C25 120.4(2)
C7 N1 C19 104.64(17)
C7 N2 C14 106.72(17)
C7 N2 C13 128.58(17)
C14 N2 C13 124.55(18)
C8 N3 C26 104.94(17)
C8 N4 C21 106.29(16)
C8 N4 C20 129.07(17)
C21 N4 C20 124.28(17)

loop_
_geom_bond_atom_site_label_1
_geom_bond_atom_site_label_2
_geom_bond_distance
C1 C6 1.393(3)
C1 C2 1.395(3)
C1 H1 0.9500
C2 C3 1.397(3)
C2 C7 1.472(3)
C3 C4 1.396(3)
C3 H3 0.9500
C4 C5 1.394(3)
C4 C9 1.534(3)
C5 C6 1.393(3)
C5 H5 0.9500
C6 C8 1.474(3)
C7 N1 1.325(3)
C7 N2 1.370(3)
C8 N3 1.323(3)
C8 N4 1.377(3)
C9 C10 1.524(3)
C9 C11 1.529(3)
C9 C12 1.533(3)
C10 H10A 0.9800
C10 H10B 0.9800
C10 H10C 0.9800
C11 H11A 0.9800
C11 H11B 0.9800
C11 H11C 0.9800
C12 H12A 0.9800
C12 H12B 0.9800
C12 H12C 0.9800
C13 N2 1.453(3)
C13 H13A 0.9800
C13 H13B 0.9800
C13 H13C 0.9800
C14 N2 1.384(3)
C14 C15 1.390(3)
C14 C19 1.403(3)
C15 C16 1.384(3)
C15 H15 0.9500
C16 C17 1.396(3)
C16 H16 0.9500
C17 C18 1.383(3)
C17 H17 0.9500
C18 C19 1.400(3)
C18 H18 0.9500
C19 N1 1.387(3)
C20 N4 1.456(3)
C20 H20A 0.9800
C20 H20B 0.9800
C20 H20C 0.9800
C21 N4 1.386(3)
C21 C22 1.392(3)
C21 C26 1.397(3)
C22 C23 1.381(3)
C22 H22 0.9500
C23 C24 1.397(3)
C23 H23 0.9500
C24 C25 1.392(3)
C24 H24 0.9500
C25 C26 1.398(3)
C25 H25 0.9500
C26 N3 1.390(3)

loop_
_geom_hbond_atom_site_label_D
_geom_hbond_atom_site_label_H
_geom_hbond_atom_site_label_A
_geom_hbond_distance_DH
_geom_hbond_distance_HA
_geom_hbond_distance_DA
_geom_hbond_angle_DHA
_geom_hbond_site_symmetry_A
C13 H13A N1 0.98 2.44 3.405(3) 169.8 1_455
C20 H20C N3 0.98 2.44 3.392(3) 164.7 1_455

loop_
_geom_torsion_atom_site_label_1
_geom_torsion_atom_site_label_2
_geom_torsion_atom_site_label_3
_geom_torsion_atom_site_label_4
_geom_torsion
C6 C1 C2 C3 -0.7(3)
C6 C1 C2 C7 -176.97(18)
C1 C2 C3 C4 0.2(3)
C7 C2 C3 C4 176.44(18)
C2 C3 C4 C5 0.6(3)
C2 C3 C4 C9 179.07(19)
C3 C4 C5 C6 -0.7(3)
C9 C4 C5 C6 -179.28(19)
C2 C1 C6 C5 0.6(3)
C2 C1 C6 C8 -179.86(18)
C4 C5 C6 C1 0.2(3)
C4 C5 C6 C8 -179.41(18)
C1 C2 C7 N1 133.0(2)
C3 C2 C7 N1 -43.2(3)
C1 C2 C7 N2 -44.4(3)
C3 C2 C7 N2 139.3(2)
C1 C6 C8 N3 -145.6(2)
C5 C6 C8 N3 34.0(3)
C1 C6 C8 N4 39.5(3)
C5 C6 C8 N4 -140.9(2)
C5 C4 C9 C10 -178.2(2)
C3 C4 C9 C10 3.3(3)
C5 C4 C9 C11 -57.7(3)
C3 C4 C9 C11 123.8(2)
C5 C4 C9 C12 61.9(2)
C3 C4 C9 C12 -116.6(2)
N2 C14 C15 C16 178.6(2)
C19 C14 C15 C16 -0.1(3)
C14 C15 C16 C17 0.6(3)
C15 C16 C17 C18 -0.4(3)
C16 C17 C18 C19 -0.3(3)
C17 C18 C19 N1 -178.9(2)
C17 C18 C19 C14 0.8(3)
N2 C14 C19 N1 0.1(2)
C15 C14 C19 N1 179.10(19)
N2 C14 C19 C18 -179.65(19)
C15 C14 C19 C18 -0.7(3)
N4 C21 C22 C23 175.6(2)
C26 C21 C22 C23 0.1(3)
C21 C22 C23 C24 0.8(3)
C22 C23 C24 C25 -1.1(3)
C23 C24 C25 C26 0.5(3)
N4 C21 C26 N3 -0.4(2)
C22 C21 C26 N3 176.07(19)
N4 C21 C26 C25 -177.12(18)
C22 C21 C26 C25 -0.6(3)
C24 C25 C26 N3 -175.7(2)
C24 C25 C26 C21 0.3(3)
N2 C7 N1 C19 1.1(2)
C2 C7 N1 C19 -176.56(18)
C18 C19 N1 C7 179.0(2)
C14 C19 N1 C7 -0.7(2)
N1 C7 N2 C14 -1.1(2)
C2 C7 N2 C14 176.58(18)
N1 C7 N2 C13 174.45(19)
C2 C7 N2 C13 -7.9(3)
C15 C14 N2 C7 -178.3(2)
C19 C14 N2 C7 0.6(2)
C15 C14 N2 C13 5.9(3)
C19 C14 N2 C13 -175.21(18)
N4 C8 N3 C26 0.9(2)
C6 C8 N3 C26 -174.50(18)
C21 C26 N3 C8 -0.3(2)
C25 C26 N3 C8 176.0(2)
N3 C8 N4 C21 -1.2(2)
C6 C8 N4 C21 174.15(18)
N3 C8 N4 C20 -174.35(19)
C6 C8 N4 C20 1.0(3)
C22 C21 N4 C8 -175.1(2)
C26 C21 N4 C8 0.9(2)
C22 C21 N4 C20 -1.5(3)
C26 C21 N4 C20 174.50(18)
